data_2203097
loop_
_publ_author_name
'Mahimaidoss Baby Mariyatra'
'Elinor C. Spencer'
'Krishanaswamy Panchanatheswaran'
'Judith A. K. Howard'

_publ_section_title
;
 Phenacyltriphenylphosphonium picrate: intra-and interionic
 C---H&#x00B7;&#x00B7;&#x00B7;O interactions
;
_journal_issue 1
_journal_name_full 'Acta Crystallographica Section E'
_journal_page_first o123
_journal_page_last o125
_journal_paper_doi 10.1107/S1600536803028940
_journal_volume 60
_journal_year 2004
_chemical_formula_moiety 'C26 H22 O P 1+, C6 H2 N3 O7 1-'
_chemical_formula_sum 'C32 H24 N3 O8 P'
_chemical_formula_weight 609.51
_chemical_melting_point 438
_chemical_name_common 'Triphenylphenacylphosphonium picrate'
_chemical_name_systematic
;
(benzoylmethyl)triphenylphosphonium 2,4,6-trinitrophenolate
;
_space_group_IT_number 14
_symmetry_cell_setting monoclinic
_symmetry_space_group_name_Hall '-P 2yn'
_symmetry_space_group_name_H-M 'P 1 21/n 1'
_atom_sites_solution_hydrogens difmap
_atom_sites_solution_primary direct
_atom_sites_solution_secondary difmap
_audit_creation_method SHELXL-97
_cell_angle_alpha 90.00
_cell_angle_beta 98.639(3)
_cell_angle_gamma 90.00
_cell_formula_units_Z 4
_cell_length_a 7.5305(10)
_cell_length_b 25.241(3)
_cell_length_c 14.490(2)
_cell_measurement_reflns_used 882
_cell_measurement_temperature 120(2)
_cell_measurement_theta_max 27.397
_cell_measurement_theta_min 2.8525
_cell_volume 2723.0(6)
_computing_cell_refinement SMART
_computing_data_collection 'SMART (Bruker, 1998)'
_computing_data_reduction 'SAINT (Bruker, 1998)'
_computing_molecular_graphics SHELXTL
_computing_publication_material SHELXTL
_computing_structure_refinement SHELXTL
_computing_structure_solution 'SHELXTL (Sheldrick, 1998)'
_diffrn_ambient_temperature 120(2)
_diffrn_detector_area_resol_mean 0
_diffrn_measured_fraction_theta_full 0.998
_diffrn_measured_fraction_theta_max 0.998
_diffrn_measurement_device_type 'Bruker SMART'
_diffrn_measurement_method \w
_diffrn_radiation_monochromator graphite
_diffrn_radiation_source 'Bede Microsource'
_diffrn_radiation_type MoK\a
_diffrn_radiation_wavelength 0.71073
_diffrn_reflns_av_R_equivalents 0.0463
_diffrn_reflns_av_sigmaI/netI 0.0487
_diffrn_reflns_limit_h_max 9
_diffrn_reflns_limit_h_min -9
_diffrn_reflns_limit_k_max 25
_diffrn_reflns_limit_k_min -32
_diffrn_reflns_limit_l_max 18
_diffrn_reflns_limit_l_min -14
_diffrn_reflns_number 19386
_diffrn_reflns_theta_full 27.51
_diffrn_reflns_theta_max 27.51
_diffrn_reflns_theta_min 1.61
_diffrn_standards_decay_% 0
_diffrn_standards_interval_count 0
_diffrn_standards_interval_time 0
_diffrn_standards_number 0
_exptl_absorpt_coefficient_mu 0.163
_exptl_absorpt_correction_T_max 0.979
_exptl_absorpt_correction_T_min 0.874
_exptl_absorpt_correction_type multi-scan
_exptl_absorpt_process_details '(SADABS; Sheldrick, 1998)'
_exptl_crystal_colour Yellow
_exptl_crystal_density_diffrn 1.487
_exptl_crystal_density_meas ?
_exptl_crystal_density_method .
_exptl_crystal_description Block
_exptl_crystal_F_000 1264
_exptl_crystal_size_max 0.23
_exptl_crystal_size_mid 0.15
_exptl_crystal_size_min 0.13
_refine_diff_density_max 0.453
_refine_diff_density_min -0.239
_refine_ls_extinction_method none
_refine_ls_goodness_of_fit_ref 1.014
_refine_ls_hydrogen_treatment refxyz
_refine_ls_matrix_type full
_refine_ls_number_parameters 469
_refine_ls_number_reflns 6244
_refine_ls_number_restraints 0
_refine_ls_restrained_S_all 1.014
_refine_ls_R_factor_all 0.0533
_refine_ls_R_factor_gt 0.0411
_refine_ls_shift/su_max 0.000
_refine_ls_shift/su_mean 0.000
_refine_ls_structure_factor_coef Fsqd
_refine_ls_weighting_details 'calc w = 1/[\s^2^(Fo^2^)+(0.0523P)^2^+1.0479P] where P = (Fo^2^+2Fc^2^)/3'
_refine_ls_weighting_scheme calc
_refine_ls_wR_factor_gt 0.1011
_refine_ls_wR_factor_ref 0.1083
_reflns_number_gt 5138
_reflns_number_total 6244
_reflns_threshold_expression I>2\s(I)
_cod_data_source_file ob6333.cif
_cod_data_source_block I
_cod_depositor_comments
;
The following automatic conversions were performed:
'_symmetry_cell_setting' value 'Monoclinic' changed to 'monoclinic'
according to '/home/saulius/struct/CIF-dictionaries/cif_core.dic'
dictionary named 'cif_core.dic' version 2.4.1 from 2010-06-29.

Automatic conversion script
Id: cif_fix_enum 1527 2010-12-29 10:47:43Z saulius 

The following automatic conversions were performed:

'_chemical_melting_point' value '438K' was changed to '438' - the
value should be numeric and without a unit designator.

Automatic conversion script
Id: cif_fix_values 1646 2011-03-28 12:23:43Z adriana 

The following automatic conversions were performed:

'_chemical_melting_point' value '438K' was changed to '438' - the
value should be numeric and without a unit
designator.

'_symmetry_cell_setting' value 'Monoclinic' changed to
'monoclinic' according to
/home/saulius/struct/CIF-dictionaries/cif_core.dic dictionary named
'cif_core.dic' version 2.4.1 from 2010-06-29.

Automatic conversion script
Id: cif_fix_values 1715 2011-07-08 13:25:40Z adriana 
;
_cod_original_cell_volume 2722.9(6)
_cod_original_sg_symbol_H-M 'P 21/n'
_cod_database_code 2203097
_cod_database_fobs_code 2203097

loop_
_symmetry_equiv_pos_as_xyz
'x, y, z'
'-x+1/2, y+1/2, -z+1/2'
'-x, -y, -z'
'x-1/2, -y-1/2, z-1/2'

loop_
_atom_site_label
_atom_site_fract_x
_atom_site_fract_y
_atom_site_fract_z
_atom_site_U_iso_or_equiv
_atom_site_adp_type
_atom_site_calc_flag
_atom_site_occupancy
_atom_site_type_symbol
P1 0.52034(5) 0.102380(15) 0.76007(3) 0.01375(10) Uani d 1 P
C1 0.08942(19) 0.20645(6) 0.73270(11) 0.0159(3) Uani d 1 C
C2 0.0682(2) 0.22353(6) 0.64007(12) 0.0184(3) Uani d 1 C
H2 0.151(3) 0.2141(7) 0.6021(14) 0.022 Uiso d 1 H
C3 -0.0822(2) 0.25280(6) 0.60356(13) 0.0217(3) Uani d 1 C
H3 -0.096(3) 0.2638(8) 0.5412(15) 0.026 Uiso d 1 H
C4 -0.2110(2) 0.26529(6) 0.65973(13) 0.0223(3) Uani d 1 C
H4 -0.314(3) 0.2858(8) 0.6372(14) 0.027 Uiso d 1 H
C5 -0.1895(2) 0.24917(6) 0.75220(12) 0.0207(3) Uani d 1 C
H5 -0.276(3) 0.2594(7) 0.7902(14) 0.025 Uiso d 1 H
C6 -0.0400(2) 0.21971(6) 0.78908(12) 0.0181(3) Uani d 1 C
H6 -0.025(2) 0.2085(7) 0.8553(14) 0.022 Uiso d 1 H
C7 0.2445(2) 0.17382(6) 0.77654(11) 0.0164(3) Uani d 1 C
C8 0.3900(2) 0.16032(6) 0.71781(11) 0.0179(3) Uani d 1 C
H8A 0.337(3) 0.1526(7) 0.6537(14) 0.022 Uiso d 1 H
H8B 0.471(3) 0.1911(8) 0.7191(13) 0.022 Uiso d 1 H
C9 0.6843(2) 0.11641(6) 0.86002(11) 0.0153(3) Uani d 1 C
C10 0.6620(2) 0.15736(6) 0.92195(11) 0.0187(3) Uani d 1 C
H10 0.561(3) 0.1798(8) 0.9130(14) 0.022 Uiso d 1 H
C11 0.7921(2) 0.16572(7) 0.99943(12) 0.0208(3) Uani d 1 C
H11 0.776(3) 0.1940(8) 1.0427(14) 0.025 Uiso d 1 H
C12 0.9417(2) 0.13314(6) 1.01527(12) 0.0206(3) Uani d 1 C
H12 1.030(3) 0.1385(8) 1.0712(14) 0.025 Uiso d 1 H
C13 0.9646(2) 0.09258(6) 0.95362(12) 0.0204(3) Uani d 1 C
H13 1.067(3) 0.0712(8) 0.9649(14) 0.024 Uiso d 1 H
C14 0.8369(2) 0.08415(6) 0.87578(11) 0.0174(3) Uani d 1 C
H14 0.848(2) 0.0557(7) 0.8337(14) 0.021 Uiso d 1 H
C15 0.63673(19) 0.08167(6) 0.66636(10) 0.0152(3) Uani d 1 C
C16 0.7428(2) 0.11898(6) 0.62795(11) 0.0187(3) Uani d 1 C
H16 0.751(3) 0.1544(8) 0.6505(14) 0.022 Uiso d 1 H
C17 0.8365(2) 0.10407(7) 0.55682(12) 0.0208(3) Uani d 1 C
H17 0.910(3) 0.1288(8) 0.5307(14) 0.025 Uiso d 1 H
C18 0.8243(2) 0.05260(7) 0.52302(12) 0.0227(3) Uani d 1 C
H18 0.893(3) 0.0435(8) 0.4723(15) 0.027 Uiso d 1 H
C19 0.7215(2) 0.01547(7) 0.56129(12) 0.0239(4) Uani d 1 C
H19 0.716(3) -0.0206(8) 0.5394(15) 0.029 Uiso d 1 H
C20 0.6281(2) 0.02991(6) 0.63347(12) 0.0194(3) Uani d 1 C
H20 0.559(3) 0.0039(8) 0.6602(14) 0.023 Uiso d 1 H
C21 0.3684(2) 0.05125(6) 0.78350(11) 0.0161(3) Uani d 1 C
C22 0.2346(2) 0.03448(7) 0.71195(12) 0.0209(3) Uani d 1 C
H22 0.222(3) 0.0516(8) 0.6531(15) 0.025 Uiso d 1 H
C23 0.1169(2) -0.00512(7) 0.73029(12) 0.0221(3) Uani d 1 C
H23 0.029(3) -0.0173(8) 0.6848(15) 0.027 Uiso d 1 H
C24 0.1317(2) -0.02765(6) 0.81802(12) 0.0206(3) Uani d 1 C
H24 0.051(3) -0.0547(8) 0.8281(14) 0.025 Uiso d 1 H
C25 0.2626(2) -0.01017(7) 0.88924(12) 0.0208(3) Uani d 1 C
H25 0.267(3) -0.0246(8) 0.9508(15) 0.025 Uiso d 1 H
C26 0.3824(2) 0.02928(6) 0.87205(11) 0.0181(3) Uani d 1 C
H26 0.471(3) 0.0410(7) 0.9206(14) 0.022 Uiso d 1 H
C27 0.3476(2) 0.11213(6) 0.30720(11) 0.0175(3) Uani d 1 C
C28 0.4499(2) 0.10853(6) 0.22923(11) 0.0164(3) Uani d 1 C
C29 0.6099(2) 0.13330(6) 0.22468(11) 0.0163(3) Uani d 1 C
H29 0.665(2) 0.1305(7) 0.1692(14) 0.020 Uiso d 1 H
C30 0.6905(2) 0.16245(6) 0.30162(11) 0.0169(3) Uani d 1 C
C31 0.6074(2) 0.16827(6) 0.38019(11) 0.0168(3) Uani d 1 C
H31 0.659(2) 0.1902(7) 0.4328(14) 0.020 Uiso d 1 H
C32 0.4461(2) 0.14352(6) 0.38320(11) 0.0163(3) Uani d 1 C
O1 0.25670(15) 0.15825(5) 0.85674(8) 0.0233(3) Uani d 1 O
O2 0.19519(15) 0.09429(5) 0.30665(9) 0.0251(3) Uani d 1 O
O3 0.28364(16) 0.03962(5) 0.15524(9) 0.0282(3) Uani d 1 O
O4 0.40096(18) 0.09632(5) 0.06955(9) 0.0297(3) Uani d 1 O
O5 0.91637(16) 0.18980(5) 0.22236(9) 0.0285(3) Uani d 1 O
O6 0.92900(17) 0.21412(5) 0.36651(9) 0.0335(3) Uani d 1 O
O7 0.39437(17) 0.19695(5) 0.50513(9) 0.0277(3) Uani d 1 O
O8 0.26730(17) 0.11982(5) 0.49346(9) 0.0273(3) Uani d 1 O
N1 0.37238(17) 0.07965(5) 0.14580(10) 0.0197(3) Uani d 1 N
N2 0.85588(18) 0.18992(5) 0.29675(10) 0.0207(3) Uani d 1 N
N3 0.36339(18) 0.15392(5) 0.46523(10) 0.0193(3) Uani d 1 N

loop_
_atom_site_aniso_label
_atom_site_aniso_U_11
_atom_site_aniso_U_22
_atom_site_aniso_U_33
_atom_site_aniso_U_12
_atom_site_aniso_U_13
_atom_site_aniso_U_23
P1 0.01124(18) 0.01485(19) 0.0152(2) 0.00038(14) 0.00204(14) -0.00077(14)
C1 0.0132(7) 0.0137(7) 0.0211(8) -0.0010(5) 0.0038(6) -0.0024(6)
C2 0.0172(8) 0.0155(7) 0.0235(8) 0.0003(6) 0.0060(6) 0.0012(6)
C3 0.0221(8) 0.0179(8) 0.0255(9) 0.0006(6) 0.0042(7) 0.0039(6)
C4 0.0155(8) 0.0165(8) 0.0345(10) 0.0033(6) 0.0027(7) 0.0015(7)
C5 0.0148(7) 0.0175(8) 0.0307(9) 0.0002(6) 0.0070(7) -0.0049(6)
C6 0.0164(7) 0.0169(7) 0.0218(8) -0.0015(6) 0.0055(6) -0.0026(6)
C7 0.0132(7) 0.0151(7) 0.0212(8) -0.0005(5) 0.0038(6) -0.0008(6)
C8 0.0162(7) 0.0191(8) 0.0193(8) 0.0038(6) 0.0049(6) 0.0026(6)
C9 0.0135(7) 0.0170(7) 0.0153(7) -0.0021(5) 0.0019(6) 0.0003(6)
C10 0.0164(8) 0.0190(8) 0.0210(8) 0.0020(6) 0.0044(6) -0.0019(6)
C11 0.0219(8) 0.0213(8) 0.0200(8) -0.0015(6) 0.0051(6) -0.0052(6)
C12 0.0184(8) 0.0225(8) 0.0199(8) -0.0054(6) -0.0009(6) -0.0002(6)
C13 0.0146(7) 0.0205(8) 0.0252(9) 0.0007(6) 0.0003(6) 0.0002(6)
C14 0.0169(7) 0.0151(7) 0.0205(8) -0.0005(6) 0.0031(6) -0.0020(6)
C15 0.0117(7) 0.0191(7) 0.0144(7) 0.0024(6) 0.0001(5) -0.0011(6)
C16 0.0177(8) 0.0177(8) 0.0209(8) 0.0006(6) 0.0039(6) -0.0023(6)
C17 0.0165(8) 0.0256(8) 0.0208(8) 0.0012(6) 0.0048(6) 0.0024(6)
C18 0.0223(8) 0.0292(9) 0.0169(8) 0.0083(7) 0.0040(6) -0.0014(6)
C19 0.0253(9) 0.0212(8) 0.0250(9) 0.0048(6) 0.0027(7) -0.0071(7)
C20 0.0184(8) 0.0181(8) 0.0211(8) 0.0014(6) 0.0010(6) -0.0003(6)
C21 0.0116(7) 0.0159(7) 0.0209(8) 0.0003(5) 0.0027(6) -0.0007(6)
C22 0.0178(8) 0.0261(9) 0.0182(8) -0.0013(6) 0.0001(6) 0.0010(6)
C23 0.0145(7) 0.0260(9) 0.0250(9) -0.0038(6) 0.0001(6) -0.0044(7)
C24 0.0145(7) 0.0184(8) 0.0298(9) -0.0011(6) 0.0058(6) -0.0005(6)
C25 0.0180(8) 0.0233(8) 0.0214(8) 0.0002(6) 0.0043(6) 0.0038(6)
C26 0.0136(7) 0.0209(8) 0.0190(8) 0.0006(6) 0.0006(6) -0.0011(6)
C27 0.0173(7) 0.0144(7) 0.0209(8) 0.0006(6) 0.0029(6) 0.0004(6)
C28 0.0166(7) 0.0148(7) 0.0173(8) 0.0012(6) 0.0008(6) -0.0013(6)
C29 0.0158(7) 0.0161(7) 0.0174(8) 0.0028(6) 0.0039(6) 0.0009(6)
C30 0.0143(7) 0.0160(7) 0.0204(8) -0.0013(6) 0.0030(6) 0.0009(6)
C31 0.0183(7) 0.0155(7) 0.0163(8) 0.0003(6) 0.0012(6) -0.0003(6)
C32 0.0183(7) 0.0152(7) 0.0161(7) 0.0012(6) 0.0045(6) 0.0012(6)
O1 0.0191(6) 0.0303(7) 0.0213(6) 0.0036(5) 0.0054(5) 0.0045(5)
O2 0.0179(6) 0.0292(7) 0.0293(7) -0.0076(5) 0.0071(5) -0.0043(5)
O3 0.0231(6) 0.0248(6) 0.0367(8) -0.0080(5) 0.0048(5) -0.0098(5)
O4 0.0313(7) 0.0389(7) 0.0182(6) -0.0041(6) 0.0011(5) -0.0031(5)
O5 0.0206(6) 0.0410(8) 0.0256(7) -0.0086(5) 0.0087(5) -0.0017(5)
O6 0.0274(7) 0.0422(8) 0.0315(7) -0.0168(6) 0.0063(6) -0.0156(6)
O7 0.0356(7) 0.0226(6) 0.0277(7) -0.0044(5) 0.0140(5) -0.0067(5)
O8 0.0303(7) 0.0292(7) 0.0250(7) -0.0095(5) 0.0121(5) 0.0002(5)
N1 0.0141(6) 0.0223(7) 0.0222(7) 0.0014(5) 0.0009(5) -0.0041(5)
N2 0.0171(7) 0.0227(7) 0.0227(7) -0.0035(5) 0.0043(5) -0.0020(5)
N3 0.0203(7) 0.0200(7) 0.0183(7) -0.0007(5) 0.0054(5) 0.0004(5)

loop_
_atom_type_symbol
_atom_type_description
_atom_type_scat_dispersion_real
_atom_type_scat_dispersion_imag
_atom_type_scat_source
C C 0.0033 0.0016 'International Tables Vol C Tables 4.2.6.8 and 6.1.1.4'
H H 0.0000 0.0000 'International Tables Vol C Tables 4.2.6.8 and 6.1.1.4'
N N 0.0061 0.0033 'International Tables Vol C Tables 4.2.6.8 and 6.1.1.4'
O O 0.0106 0.0060 'International Tables Vol C Tables 4.2.6.8 and 6.1.1.4'
P P 0.1023 0.0942 'International Tables Vol C Tables 4.2.6.8 and 6.1.1.4'

loop_
_geom_angle_atom_site_label_1
_geom_angle_atom_site_label_2
_geom_angle_atom_site_label_3
_geom_angle
_geom_angle_publ_flag
C21 P1 C9 111.81(7) ?
C21 P1 C15 109.33(7) ?
C9 P1 C15 108.21(7) ?
C21 P1 C8 108.41(7) ?
C9 P1 C8 112.68(7) ?
C15 P1 C8 106.21(7) ?
C2 C1 C6 119.79(14) ?
C2 C1 C7 123.35(14) ?
C6 C1 C7 116.86(14) ?
C3 C2 C1 119.98(15) ?
C3 C2 H2 119.6(12) ?
C1 C2 H2 120.3(12) ?
C2 C3 C4 119.83(16) ?
C2 C3 H3 119.4(12) ?
C4 C3 H3 120.8(12) ?
C5 C4 C3 120.54(15) ?
C5 C4 H4 117.6(12) ?
C3 C4 H4 121.8(12) ?
C4 C5 C6 119.99(15) ?
C4 C5 H5 119.4(12) ?
C6 C5 H5 120.6(12) ?
C5 C6 C1 119.86(15) ?
C5 C6 H6 119.5(11) ?
C1 C6 H6 120.6(11) ?
O1 C7 C1 121.84(14) ?
O1 C7 C8 120.22(14) ?
C1 C7 C8 117.94(13) ?
C7 C8 P1 112.93(11) yes
C7 C8 H8A 110.7(11) no
P1 C8 H8A 106.4(11) no
C7 C8 H8B 108.0(11) no
P1 C8 H8B 109.0(11) no
H8A C8 H8B 109.8(16) ?
C10 C9 C14 120.09(14) ?
C10 C9 P1 122.10(12) ?
C14 C9 P1 117.81(12) ?
C11 C10 C9 119.56(15) ?
C11 C10 H10 118.4(12) ?
C9 C10 H10 122.0(12) ?
C12 C11 C10 120.01(15) ?
C12 C11 H11 120.5(12) ?
C10 C11 H11 119.5(12) ?
C11 C12 C13 120.55(15) ?
C11 C12 H12 119.4(12) ?
C13 C12 H12 120.0(12) ?
C14 C13 C12 120.01(15) ?
C14 C13 H13 120.4(12) ?
C12 C13 H13 119.6(12) ?
C13 C14 C9 119.78(15) ?
C13 C14 H14 121.3(12) ?
C9 C14 H14 118.9(12) ?
C20 C15 C16 119.71(14) ?
C20 C15 P1 121.92(12) ?
C16 C15 P1 118.35(12) ?
C17 C16 C15 119.77(15) ?
C17 C16 H16 119.8(12) ?
C15 C16 H16 120.5(12) ?
C16 C17 C18 120.21(15) ?
C16 C17 H17 120.8(12) ?
C18 C17 H17 119.0(12) ?
C19 C18 C17 120.29(15) ?
C19 C18 H18 121.9(12) ?
C17 C18 H18 117.8(12) ?
C18 C19 C20 119.97(16) ?
C18 C19 H19 120.4(12) ?
C20 C19 H19 119.6(12) ?
C15 C20 C19 120.03(16) ?
C15 C20 H20 120.5(12) ?
C19 C20 H20 119.5(12) ?
C26 C21 C22 120.72(14) ?
C26 C21 P1 120.11(12) ?
C22 C21 P1 119.17(12) ?
C23 C22 C21 119.07(16) ?
C23 C22 H22 121.4(12) ?
C21 C22 H22 119.4(12) ?
C24 C23 C22 120.45(16) ?
C24 C23 H23 118.4(13) ?
C22 C23 H23 121.2(13) ?
C23 C24 C25 120.24(15) ?
C23 C24 H24 118.5(12) ?
C25 C24 H24 121.3(12) ?
C24 C25 C26 120.11(16) ?
C24 C25 H25 119.3(12) ?
C26 C25 H25 120.5(12) ?
C21 C26 C25 119.39(15) ?
C21 C26 H26 120.8(12) ?
C25 C26 H26 119.8(12) ?
O2 C27 C28 124.80(15) ?
O2 C27 C32 124.67(15) ?
C28 C27 C32 110.37(13) ?
C29 C28 N1 115.79(14) ?
C29 C28 C27 125.37(14) ?
N1 C28 C27 118.69(13) ?
C28 C29 C30 118.86(14) ?
C28 C29 H29 120.2(11) ?
C30 C29 H29 121.0(11) ?
C31 C30 C29 121.06(14) ?
C31 C30 N2 119.38(14) ?
C29 C30 N2 119.42(14) ?
C32 C31 C30 119.24(14) ?
C32 C31 H31 119.1(11) ?
C30 C31 H31 121.6(11) ?
C31 C32 N3 115.84(14) ?
C31 C32 C27 124.97(14) ?
N3 C32 C27 118.94(13) ?
O3 N1 O4 123.47(14) ?
O3 N1 C28 118.39(14) ?
O4 N1 C28 118.14(13) ?
O5 N2 O6 122.59(14) ?
O5 N2 C30 118.63(13) ?
O6 N2 C30 118.75(14) ?
O8 N3 O7 122.49(14) ?
O8 N3 C32 119.50(13) ?
O7 N3 C32 118.00(13) ?

loop_
_geom_bond_atom_site_label_1
_geom_bond_atom_site_label_2
_geom_bond_distance
_geom_bond_publ_flag
P1 C21 1.7908(16) ?
P1 C9 1.7917(16) ?
P1 C15 1.8008(16) ?
P1 C8 1.8157(16) y
C1 C2 1.396(2) ?
C1 C6 1.403(2) ?
C1 C7 1.491(2) y
C2 C3 1.389(2) ?
C2 H2 0.92(2) ?
C3 C4 1.392(2) ?
C3 H3 0.94(2) ?
C4 C5 1.386(3) ?
C4 H4 0.95(2) ?
C5 C6 1.387(2) ?
C5 H5 0.95(2) ?
C6 H6 0.99(2) ?
C7 O1 1.2172(19) y
C7 C8 1.524(2) y
C8 H8A 0.97(2) ?
C8 H8B 0.989(19) ?
C9 C10 1.395(2) ?
C9 C14 1.399(2) ?
C10 C11 1.391(2) ?
C10 H10 0.94(2) ?
C11 C12 1.386(2) ?
C11 H11 0.97(2) ?
C12 C13 1.386(2) ?
C12 H12 0.98(2) ?
C13 C14 1.384(2) ?
C13 H13 0.94(2) ?
C14 H14 0.953(19) ?
C15 C20 1.389(2) ?
C15 C16 1.403(2) ?
C16 C17 1.386(2) ?
C16 H16 0.950(19) ?
C17 C18 1.386(2) ?
C17 H17 0.95(2) ?
C18 C19 1.384(3) ?
C18 H18 0.99(2) ?
C19 C20 1.394(2) ?
C19 H19 0.96(2) ?
C20 H20 0.96(2) ?
C21 C26 1.387(2) ?
C21 C22 1.398(2) ?
C22 C23 1.388(2) ?
C22 H22 0.95(2) ?
C23 C24 1.382(2) ?
C23 H23 0.91(2) ?
C24 C25 1.388(2) ?
C24 H24 0.94(2) ?
C25 C26 1.391(2) ?
C25 H25 0.96(2) ?
C26 H26 0.94(2) ?
C27 O2 1.2318(19) y
C27 C28 1.463(2) ?
C27 C32 1.465(2) ?
C28 C29 1.368(2) ?
C28 N1 1.457(2) y
C29 C30 1.396(2) ?
C29 H29 0.962(19) ?
C30 C31 1.387(2) ?
C30 N2 1.437(2) y
C31 C32 1.372(2) ?
C31 H31 0.974(19) ?
C32 N3 1.447(2) y
O3 N1 1.2304(18) y
O4 N1 1.2311(19) y
O5 N2 1.2317(18) y
O6 N2 1.2372(18) y
O7 N3 1.2360(18) y
O8 N3 1.2331(18) y

loop_
_geom_hbond_atom_site_label_D
_geom_hbond_atom_site_label_H
_geom_hbond_atom_site_label_A
_geom_hbond_site_symmetry_A
_geom_hbond_distance_DH
_geom_hbond_distance_HA
_geom_hbond_distance_DA
_geom_hbond_angle_DHA
_geom_hbond_publ_flag
C19 H19 O8 3_656 0.96(2) 2.55(2) 3.510(2) 170.7(17) y
C23 H23 O2 3_556 0.91(2) 2.59(2) 3.240(2) 128.6(16) y
C24 H24 O3 3_556 0.94(2) 2.59(2) 3.223(2) 124.7(15) y
C2 H2 O7 . 0.92(2) 2.51(2) 3.428(2) 173.9(16) y
C8 H8A O7 . 0.97(2) 2.52(2) 3.222(2) 129.0(14) y
C8 H8A O8 . 0.97(2) 2.45(2) 3.401(2) 166.5(16) y
C10 H10 O1 . 0.94(2) 2.38(2) 3.057(2) 128.8(15) y

loop_
_geom_torsion_atom_site_label_1
_geom_torsion_atom_site_label_2
_geom_torsion_atom_site_label_3
_geom_torsion_atom_site_label_4
_geom_torsion
_geom_torsion_publ_flag
C6 C1 C2 C3 -1.1(2) ?
C7 C1 C2 C3 178.49(14) ?
C1 C2 C3 C4 0.4(2) ?
C2 C3 C4 C5 0.6(2) ?
C3 C4 C5 C6 -0.9(2) ?
C4 C5 C6 C1 0.2(2) ?
C2 C1 C6 C5 0.8(2) ?
C7 C1 C6 C5 -178.81(14) ?
C2 C1 C7 O1 -177.86(15) ?
C6 C1 C7 O1 1.7(2) ?
C2 C1 C7 C8 2.3(2) ?
C6 C1 C7 C8 -178.12(14) ?
O1 C7 C8 P1 21.99(19) y
C1 C7 C8 P1 -158.18(11) y
C21 P1 C8 C7 46.51(13) ?
C9 P1 C8 C7 -77.79(13) ?
C15 P1 C8 C7 163.91(11) ?
C21 P1 C9 C10 -95.28(14) ?
C15 P1 C9 C10 144.25(13) ?
C8 P1 C9 C10 27.13(16) ?
C21 P1 C9 C14 83.64(13) ?
C15 P1 C9 C14 -36.82(14) ?
C8 P1 C9 C14 -153.95(12) ?
C14 C9 C10 C11 -0.2(2) ?
P1 C9 C10 C11 178.70(12) ?
C9 C10 C11 C12 -0.7(2) ?
C10 C11 C12 C13 1.0(3) ?
C11 C12 C13 C14 -0.4(3) ?
C12 C13 C14 C9 -0.5(2) ?
C10 C9 C14 C13 0.8(2) ?
P1 C9 C14 C13 -178.14(12) ?
C21 P1 C15 C20 -10.99(15) ?
C9 P1 C15 C20 111.01(13) ?
C8 P1 C15 C20 -127.77(13) ?
C21 P1 C15 C16 170.85(12) ?
C9 P1 C15 C16 -67.15(13) ?
C8 P1 C15 C16 54.07(14) ?
C20 C15 C16 C17 0.7(2) ?
P1 C15 C16 C17 178.90(12) ?
C15 C16 C17 C18 0.6(2) ?
C16 C17 C18 C19 -1.3(3) ?
C17 C18 C19 C20 0.7(3) ?
C16 C15 C20 C19 -1.3(2) ?
P1 C15 C20 C19 -179.47(13) ?
C18 C19 C20 C15 0.6(2) ?
C9 P1 C21 C26 2.60(15) ?
C15 P1 C21 C26 122.41(13) ?
C8 P1 C21 C26 -122.21(13) ?
C9 P1 C21 C22 -178.34(12) ?
C15 P1 C21 C22 -58.53(14) ?
C8 P1 C21 C22 56.85(15) ?
C26 C21 C22 C23 -0.9(2) ?
P1 C21 C22 C23 -179.94(12) ?
C21 C22 C23 C24 0.0(3) ?
C22 C23 C24 C25 1.2(3) ?
C23 C24 C25 C26 -1.5(2) ?
C22 C21 C26 C25 0.6(2) ?
P1 C21 C26 C25 179.60(12) ?
C24 C25 C26 C21 0.6(2) ?
O2 C27 C28 C29 172.00(16) ?
C32 C27 C28 C29 -3.6(2) ?
O2 C27 C28 N1 -3.2(2) ?
C32 C27 C28 N1 -178.80(13) ?
N1 C28 C29 C30 178.97(13) ?
C27 C28 C29 C30 3.6(2) ?
C28 C29 C30 C31 -2.6(2) ?
C28 C29 C30 N2 -178.21(14) ?
C29 C30 C31 C32 2.1(2) ?
N2 C30 C31 C32 177.66(14) ?
C30 C31 C32 N3 -176.69(13) ?
C30 C31 C32 C27 -2.4(2) ?
O2 C27 C32 C31 -172.63(16) ?
C28 C27 C32 C31 3.0(2) ?
O2 C27 C32 N3 1.5(2) ?
C28 C27 C32 N3 177.05(13) ?
C29 C28 N1 O3 147.90(14) ?
C27 C28 N1 O3 -36.4(2) ?
C29 C28 N1 O4 -31.3(2) ?
C27 C28 N1 O4 144.39(14) ?
C31 C30 N2 O5 -171.01(15) ?
C29 C30 N2 O5 4.6(2) ?
C31 C30 N2 O6 6.8(2) ?
C29 C30 N2 O6 -177.58(15) ?
C31 C32 N3 O8 -150.23(15) ?
C27 C32 N3 O8 35.2(2) ?
C31 C32 N3 O7 28.9(2) ?
C27 C32 N3 O7 -145.72(15) ?
